data_1504745
loop_
_publ_author_name
'Nishida, Goushi'
'Ogaki, Shuichiro'
'Yusa, Yukinori'
'Yokozawa, Tohru'
'Noguchi, Keiichi'
'Tanaka, Ken'

_publ_section_title
;
 Practical enantioselective synthesis of axially chiral biaryl
 diphosphonates and dicarboxylates by cationic
 rhodium(I)/Segphos-catalyzed double [2 + 2 + 2] cycloaddition.
;
_journal_issue 13
_journal_name_full 'Organic letters'
_journal_page_first 2849
_journal_page_last 2852
_journal_paper_doi 10.1021/ol801013v
_journal_volume 10
_journal_year 2008
_chemical_absolute_configuration ad
_chemical_formula_moiety 'C40 H48 Br2 N2 O10 P2 S2, C3 H6 O'
_chemical_formula_sum 'C43 H54 Br2 N2 O11 P2 S2'
_chemical_formula_weight 1060.76
_chemical_name_systematic
;
 ?
;
_space_group_IT_number 5
_symmetry_cell_setting monoclinic
_symmetry_Int_Tables_number 5
_symmetry_space_group_name_Hall 'C 2y'
_symmetry_space_group_name_H-M 'C 1 2 1'
_atom_sites_solution_hydrogens difmap
_atom_sites_solution_primary direct
_atom_sites_solution_secondary difmap
_cell_angle_alpha 90.00
_cell_angle_beta 102.5130(10)
_cell_angle_gamma 90.00
_cell_formula_units_Z 2
_cell_length_a 17.2078(3)
_cell_length_b 11.5303(2)
_cell_length_c 12.0049(2)
_cell_measurement_reflns_used 20855
_cell_measurement_temperature 193
_cell_measurement_theta_max 68.2
_cell_measurement_theta_min 3.8
_cell_volume 2325.33(7)
_computing_cell_refinement PROCESS-AUTO
_computing_data_collection PROCESS-AUTO
_computing_data_reduction CrystalStructure
_computing_publication_material 'SHELXL-97 (Sheldrick, 1997)'
_computing_structure_refinement 'SHELXL-97 (Sheldrick, 1997)'
_computing_structure_solution SIR2004
_diffrn_ambient_temperature 193
_diffrn_detector_area_resol_mean 10.00
_diffrn_measured_fraction_theta_full 1.000
_diffrn_measured_fraction_theta_max 1.000
_diffrn_measurement_device_type 'Rigaku RAXIS-RAPID'
_diffrn_measurement_method \w
_diffrn_radiation_monochromator graphite
_diffrn_radiation_source 'rotating anode'
_diffrn_radiation_type CuK\a
_diffrn_radiation_wavelength 1.54187
_diffrn_reflns_av_R_equivalents 0.0341
_diffrn_reflns_av_sigmaI/netI 0.0266
_diffrn_reflns_limit_h_max 20
_diffrn_reflns_limit_h_min -20
_diffrn_reflns_limit_k_max 13
_diffrn_reflns_limit_k_min -13
_diffrn_reflns_limit_l_max 14
_diffrn_reflns_limit_l_min -14
_diffrn_reflns_number 21228
_diffrn_reflns_theta_full 68.21
_diffrn_reflns_theta_max 68.21
_diffrn_reflns_theta_min 3.77
_exptl_absorpt_coefficient_mu 4.205
_exptl_absorpt_correction_T_max 0.279
_exptl_absorpt_correction_T_min 0.121
_exptl_absorpt_correction_type numerical
_exptl_absorpt_process_details
;
    Higashi, T. (1999). Program for Absorption Correction.
    Rigaku Corporation, Tokyo, Japan.
;
_exptl_crystal_colour colorless
_exptl_crystal_density_diffrn 1.515
_exptl_crystal_density_method 'not measured'
_exptl_crystal_description block
_exptl_crystal_F_000 1092
_exptl_crystal_size_max 0.45
_exptl_crystal_size_mid 0.45
_exptl_crystal_size_min 0.30
_refine_diff_density_max 0.708
_refine_diff_density_min -0.655
_refine_diff_density_rms 0.083
_refine_ls_abs_structure_details 'Flack H D (1983), Acta Cryst. A39, 876-881  2004 Friedel Pairs'
_refine_ls_abs_structure_Flack 0.01(3)
_refine_ls_extinction_method none
_refine_ls_goodness_of_fit_ref 1.004
_refine_ls_hydrogen_treatment constr
_refine_ls_matrix_type full
_refine_ls_number_parameters 271
_refine_ls_number_reflns 4252
_refine_ls_number_restraints 48
_refine_ls_restrained_S_all 1.127
_refine_ls_R_factor_all 0.0500
_refine_ls_R_factor_gt 0.0482
_refine_ls_shift/su_max 0.001
_refine_ls_shift/su_mean 0.000
_refine_ls_structure_factor_coef Fsqd
_refine_ls_weighting_details 'calc w=1/[\s^2^(Fo^2^)+(0.1041P)^2^+2.7983P] where P=(Fo^2^+2Fc^2^)/3'
_refine_ls_weighting_scheme calc
_refine_ls_wR_factor_gt 0.1386
_refine_ls_wR_factor_ref 0.1414
_reflns_number_gt 4051
_reflns_number_total 4252
_reflns_threshold_expression >2sigma(I)
_cod_data_source_file ol801013v-file005.cif
_cod_data_source_block I
_cod_original_cell_volume 2325.32(7)
_cod_database_code 1504745

loop_
_symmetry_equiv_pos_site_id
_symmetry_equiv_pos_as_xyz
1 +X,+Y,+Z
2 -X,+Y,-Z
3 1/2+X,1/2+Y,+Z
4 1/2-X,1/2+Y,-Z

loop_
_atom_site_label
_atom_site_type_symbol
_atom_site_fract_x
_atom_site_fract_y
_atom_site_fract_z
_atom_site_U_iso_or_equiv
_atom_site_adp_type
_atom_site_occupancy
_atom_site_symmetry_multiplicity
_atom_site_calc_flag
_atom_site_refinement_flags
_atom_site_disorder_assembly
_atom_site_disorder_group
Br1 Br 0.01993(4) 0.27768(5) 0.20116(5) 0.0700(2) Uani 1 1 d . . .
S1 S 0.22150(7) 0.67458(11) 0.02312(9) 0.0429(3) Uani 1 1 d . . .
P1 P 0.58066(9) 0.33658(14) 0.39389(12) 0.0580(4) Uani 1 1 d D . .
O1 O 0.1949(2) 0.7872(4) 0.0498(3) 0.0579(10) Uani 1 1 d . . .
O2 O 0.2304(2) 0.6477(4) -0.0903(3) 0.0622(12) Uani 1 1 d . . .
O3 O 0.5512(3) 0.2171(4) 0.3793(4) 0.0741(14) Uani 1 1 d . A .
O5 O 0.6407(3) 0.3534(4) 0.3123(4) 0.0747(13) Uani 1 1 d DU A .
N1 N 0.3088(2) 0.6559(4) 0.1062(3) 0.0403(9) Uani 1 1 d . A .
C1 C 0.4807(3) 0.5216(4) 0.4375(3) 0.0374(9) Uani 1 1 d . . .
C2 C 0.5033(3) 0.4460(4) 0.3576(4) 0.0423(10) Uani 1 1 d . A .
C3 C 0.4635(3) 0.4482(4) 0.2408(4) 0.0402(10) Uani 1 1 d . . .
C4 C 0.4051(3) 0.5320(4) 0.2077(3) 0.0348(9) Uani 1 1 d . A .
C5 C 0.3838(2) 0.6073(4) 0.2858(3) 0.0342(9) Uani 1 1 d . . .
C6 C 0.4212(3) 0.6055(4) 0.4011(4) 0.0386(9) Uani 1 1 d . A .
C7 C 0.3553(3) 0.5520(5) 0.0903(4) 0.0424(10) Uani 1 1 d . . .
H7A H 0.3890 0.5667 0.0346 0.051 Uiso 1 1 calc R A .
H7B H 0.3201 0.4850 0.0642 0.051 Uiso 1 1 calc R . .
C8 C 0.3193(3) 0.6882(4) 0.2283(4) 0.0415(10) Uani 1 1 d . A .
H8A H 0.2697 0.6756 0.2557 0.050 Uiso 1 1 calc R . .
H8B H 0.3359 0.7702 0.2411 0.050 Uiso 1 1 calc R . .
C9 C 0.4802(4) 0.3628(6) 0.1519(5) 0.0617(16) Uani 1 1 d . A .
H9A H 0.5229 0.3097 0.1877 0.093 Uiso 1 1 calc R . .
H9B H 0.4966 0.4054 0.0902 0.093 Uiso 1 1 calc R . .
H9C H 0.4319 0.3182 0.1207 0.093 Uiso 1 1 calc R . .
C10 C 0.3939(4) 0.6879(5) 0.4810(4) 0.0530(13) Uani 1 1 d . . .
H10A H 0.4253 0.6756 0.5586 0.080 Uiso 1 1 calc R A .
H10B H 0.3375 0.6741 0.4796 0.080 Uiso 1 1 calc R . .
H10C H 0.4011 0.7678 0.4573 0.080 Uiso 1 1 calc R . .
C11 C 0.1587(3) 0.5691(4) 0.0632(4) 0.0367(9) Uani 1 1 d . . .
C12 C 0.1570(3) 0.4584(5) 0.0157(4) 0.0423(10) Uani 1 1 d . . .
H12 H 0.1844 0.4420 -0.0431 0.051 Uiso 1 1 calc R . .
C13 C 0.1134(3) 0.3724(5) 0.0574(4) 0.0491(12) Uani 1 1 d . . .
H13 H 0.1107 0.2960 0.0270 0.059 Uiso 1 1 calc R . .
C14 C 0.0745(3) 0.3994(5) 0.1429(4) 0.0454(11) Uani 1 1 d . . .
C15 C 0.0748(3) 0.5077(5) 0.1875(5) 0.0525(13) Uani 1 1 d . . .
H15 H 0.0459 0.5238 0.2448 0.063 Uiso 1 1 calc R . .
C16 C 0.1179(3) 0.5942(5) 0.1485(4) 0.0461(11) Uani 1 1 d . . .
H16 H 0.1195 0.6701 0.1796 0.055 Uiso 1 1 calc R . .
O4A O 0.6370(4) 0.3788(5) 0.5099(5) 0.0527(15) Uiso 0.67 1 d PDU A 1
C17A C 0.6654(5) 0.2853(8) 0.5892(6) 0.059(2) Uiso 0.67 1 d PDU A 1
H17A H 0.6821 0.2180 0.5489 0.071 Uiso 0.67 1 calc PR A 1
H17B H 0.6233 0.2601 0.6285 0.071 Uiso 0.67 1 calc PR A 1
C18A C 0.7351(5) 0.3350(10) 0.6731(8) 0.058(2) Uiso 0.67 1 d PDU A 1
H18A H 0.7564 0.2764 0.7308 0.088 Uiso 0.67 1 calc PR A 1
H18B H 0.7178 0.4030 0.7103 0.088 Uiso 0.67 1 calc PR A 1
H18C H 0.7765 0.3579 0.6329 0.088 Uiso 0.67 1 calc PR A 1
O4B O 0.6153(5) 0.3533(8) 0.5300(6) 0.0285(18) Uiso 0.33 1 d PDU A 2
C17B C 0.6903(9) 0.2975(19) 0.5525(14) 0.086(7) Uiso 0.33 1 d PDU A 2
H17C H 0.7133 0.2979 0.4838 0.103 Uiso 0.33 1 calc PR A 2
H17D H 0.6853 0.2162 0.5765 0.103 Uiso 0.33 1 calc PR A 2
C18B C 0.7418(10) 0.367(2) 0.648(2) 0.078(7) Uiso 0.33 1 d PDU A 2
H18D H 0.7937 0.3286 0.6716 0.118 Uiso 0.33 1 calc PR A 2
H18E H 0.7158 0.3710 0.7126 0.118 Uiso 0.33 1 calc PR A 2
H18F H 0.7493 0.4452 0.6206 0.118 Uiso 0.33 1 calc PR A 2
C19A C 0.6631(8) 0.4650(11) 0.2935(15) 0.093(5) Uiso 0.50 1 d PDU A 1
H19A H 0.6350 0.5204 0.3340 0.112 Uiso 0.50 1 calc PR A 1
H19B H 0.6484 0.4827 0.2109 0.112 Uiso 0.50 1 calc PR A 1
C20A C 0.7522(7) 0.4780(15) 0.3360(16) 0.091(5) Uiso 0.50 1 d PDU A 1
H20A H 0.7677 0.5582 0.3250 0.136 Uiso 0.50 1 calc PR A 1
H20B H 0.7799 0.4257 0.2932 0.136 Uiso 0.50 1 calc PR A 1
H20C H 0.7667 0.4585 0.4173 0.136 Uiso 0.50 1 calc PR A 1
C19B C 0.6887(10) 0.4505(14) 0.3531(14) 0.115(6) Uiso 0.50 1 d PDU A 2
H19C H 0.7455 0.4294 0.3793 0.137 Uiso 0.50 1 calc PR A 2
H19D H 0.6700 0.4917 0.4147 0.137 Uiso 0.50 1 calc PR A 2
C20B C 0.6731(15) 0.5203(16) 0.2409(19) 0.133(8) Uiso 0.50 1 d PDU A 2
H20D H 0.7019 0.5941 0.2534 0.199 Uiso 0.50 1 calc PR A 2
H20E H 0.6159 0.5353 0.2159 0.199 Uiso 0.50 1 calc PR A 2
H20F H 0.6915 0.4757 0.1821 0.199 Uiso 0.50 1 calc PR A 2
O6 O 0.0000 0.505(2) -0.5000 0.228(9) Uiso 1 2 d SDU . .
C21 C 0.0907(11) 0.507(3) -0.3324(11) 0.136(9) Uiso 0.50 1 d PDU . .
H21A H 0.0593 0.4515 -0.2993 0.204 Uiso 0.50 1 calc PR . .
H21B H 0.0816 0.5857 -0.3059 0.204 Uiso 0.50 1 calc PR . .
H21C H 0.1473 0.4882 -0.3085 0.204 Uiso 0.50 1 calc PR . .
C22 C 0.0666(6) 0.503(2) -0.4576(13) 0.243(17) Uiso 0.50 1 d PDU . .
C23 C 0.1214(8) 0.484(2) -0.5339(17) 0.121(7) Uiso 0.50 1 d PDU . .
H23A H 0.1215 0.5519 -0.5825 0.181 Uiso 0.50 1 calc PR . .
H23B H 0.1041 0.4156 -0.5818 0.181 Uiso 0.50 1 calc PR . .
H23C H 0.1753 0.4705 -0.4884 0.181 Uiso 0.50 1 calc PR . .

loop_
_atom_site_aniso_label
_atom_site_aniso_U_11
_atom_site_aniso_U_22
_atom_site_aniso_U_33
_atom_site_aniso_U_23
_atom_site_aniso_U_13
_atom_site_aniso_U_12
Br1 0.0584(4) 0.0793(4) 0.0639(4) 0.0278(3) -0.0051(3) -0.0256(3)
S1 0.0389(6) 0.0488(6) 0.0343(5) 0.0132(5) -0.0069(4) -0.0067(5)
P1 0.0588(8) 0.0608(8) 0.0441(7) -0.0118(6) -0.0116(6) 0.0211(7)
O1 0.055(2) 0.0421(19) 0.064(2) 0.0129(18) -0.0152(17) 0.0002(17)
O2 0.057(2) 0.095(3) 0.0280(16) 0.0210(18) -0.0064(15) -0.016(2)
O3 0.094(4) 0.060(3) 0.057(2) -0.007(2) -0.006(2) 0.015(2)
O5 0.060(2) 0.078(3) 0.081(3) -0.023(2) 0.005(2) 0.015(2)
N1 0.039(2) 0.048(2) 0.0290(17) 0.0069(15) -0.0022(15) -0.0071(16)
C1 0.041(2) 0.041(2) 0.024(2) -0.0023(17) -0.0049(18) -0.0036(19)
C2 0.042(2) 0.046(3) 0.033(2) -0.0002(18) -0.0035(19) 0.003(2)
C3 0.036(2) 0.051(3) 0.029(2) -0.0063(18) -0.0035(17) 0.0015(19)
C4 0.036(2) 0.043(2) 0.0221(18) -0.0001(16) -0.0011(16) -0.0058(19)
C5 0.030(2) 0.043(2) 0.0263(19) 0.0035(17) -0.0003(16) -0.0017(18)
C6 0.045(2) 0.043(2) 0.0239(18) 0.0003(17) -0.0017(17) -0.005(2)
C7 0.039(2) 0.058(3) 0.026(2) 0.0011(19) -0.0019(18) -0.003(2)
C8 0.041(2) 0.048(2) 0.0288(19) 0.0025(19) -0.0062(17) -0.001(2)
C9 0.056(3) 0.079(4) 0.041(3) -0.026(3) -0.008(2) 0.017(3)
C10 0.061(3) 0.059(3) 0.033(2) -0.004(2) -0.003(2) 0.016(3)
C11 0.036(2) 0.038(2) 0.030(2) 0.0022(17) -0.0041(17) -0.0023(18)
C12 0.040(2) 0.049(3) 0.036(2) -0.005(2) 0.0027(19) -0.002(2)
C13 0.042(3) 0.048(3) 0.049(3) -0.003(2) -0.009(2) -0.006(2)
C14 0.032(2) 0.057(3) 0.042(2) 0.007(2) -0.0030(19) -0.011(2)
C15 0.046(3) 0.064(3) 0.048(3) -0.001(2) 0.011(2) -0.002(2)
C16 0.039(2) 0.048(3) 0.050(3) -0.005(2) 0.007(2) 0.004(2)

loop_
_atom_type_symbol
_atom_type_description
_atom_type_scat_dispersion_real
_atom_type_scat_dispersion_imag
_atom_type_scat_source
C C 0.0181 0.0091 'International Tables Vol C Tables 4.2.6.8 and 6.1.1.4'
H H 0.0000 0.0000 'International Tables Vol C Tables 4.2.6.8 and 6.1.1.4'
Br Br -0.6763 1.2805 'International Tables Vol C Tables 4.2.6.8 and 6.1.1.4'
N N 0.0311 0.0180 'International Tables Vol C Tables 4.2.6.8 and 6.1.1.4'
O O 0.0492 0.0322 'International Tables Vol C Tables 4.2.6.8 and 6.1.1.4'
P P 0.2955 0.4335 'International Tables Vol C Tables 4.2.6.8 and 6.1.1.4'
S S 0.3331 0.5567 'International Tables Vol C Tables 4.2.6.8 and 6.1.1.4'

loop_
_geom_angle_atom_site_label_1
_geom_angle_atom_site_label_2
_geom_angle_atom_site_label_3
_geom_angle
_geom_angle_site_symmetry_3
O2 S1 O1 120.7(3) .
O2 S1 N1 106.2(2) .
O1 S1 N1 106.2(2) .
O2 S1 C11 107.9(2) .
O1 S1 C11 108.6(2) .
N1 S1 C11 106.3(2) .
O3 P1 O5 107.3(3) .
O3 P1 O4A 121.5(3) .
O5 P1 O4A 98.5(3) .
O3 P1 O4B 105.9(4) .
O5 P1 O4B 117.5(4) .
O3 P1 C2 114.0(3) .
O5 P1 C2 108.0(3) .
O4A P1 C2 105.9(3) .
O4B P1 C2 104.4(3) .
C19A O5 P1 117.5(7) .
C19B O5 P1 107.1(7) .
C7 N1 C8 112.2(4) .
C7 N1 S1 118.9(3) .
C8 N1 S1 118.1(3) .
C6 C1 C2 120.2(4) .
C6 C1 C1 116.4(4) 2_656
C2 C1 C1 123.4(4) 2_656
C1 C2 C3 120.9(4) .
C1 C2 P1 124.2(3) .
C3 C2 P1 114.9(4) .
C4 C3 C2 117.3(4) .
C4 C3 C9 118.9(4) .
C2 C3 C9 123.7(4) .
C5 C4 C3 121.6(4) .
C5 C4 C7 111.1(4) .
C3 C4 C7 127.3(4) .
C6 C5 C4 122.1(4) .
C6 C5 C8 127.1(4) .
C4 C5 C8 110.9(4) .
C5 C6 C1 117.8(4) .
C5 C6 C10 119.1(4) .
C1 C6 C10 123.0(4) .
N1 C7 C4 102.6(4) .
N1 C7 H7A 111.2 .
C4 C7 H7A 111.2 .
N1 C7 H7B 111.2 .
C4 C7 H7B 111.2 .
H7A C7 H7B 109.2 .
N1 C8 C5 102.6(4) .
N1 C8 H8A 111.2 .
C5 C8 H8A 111.2 .
N1 C8 H8B 111.2 .
C5 C8 H8B 111.2 .
H8A C8 H8B 109.2 .
C3 C9 H9A 109.5 .
C3 C9 H9B 109.5 .
H9A C9 H9B 109.5 .
C3 C9 H9C 109.5 .
H9A C9 H9C 109.5 .
H9B C9 H9C 109.5 .
C6 C10 H10A 109.5 .
C6 C10 H10B 109.5 .
H10A C10 H10B 109.5 .
C6 C10 H10C 109.5 .
H10A C10 H10C 109.5 .
H10B C10 H10C 109.5 .
C12 C11 C16 121.4(4) .
C12 C11 S1 118.7(4) .
C16 C11 S1 119.6(4) .
C11 C12 C13 117.9(5) .
C11 C12 H12 121.1 .
C13 C12 H12 121.1 .
C14 C13 C12 119.4(5) .
C14 C13 H13 120.3 .
C12 C13 H13 120.3 .
C15 C14 C13 122.7(5) .
C15 C14 Br1 119.6(4) .
C13 C14 Br1 117.7(4) .
C14 C15 C16 119.1(5) .
C14 C15 H15 120.5 .
C16 C15 H15 120.5 .
C15 C16 C11 119.5(5) .
C15 C16 H16 120.3 .
C11 C16 H16 120.3 .
C17A O4A P1 113.7(5) .
O4A C17A C18A 105.3(7) .
O4A C17A H17A 110.7 .
C18A C17A H17A 110.7 .
O4A C17A H17B 110.7 .
C18A C17A H17B 110.7 .
H17A C17A H17B 108.8 .
C17A C18A H18A 109.5 .
C17A C18A H18B 109.5 .
H18A C18A H18B 109.5 .
C17A C18A H18C 109.5 .
H18A C18A H18C 109.5 .
H18B C18A H18C 109.5 .
C17B O4B P1 105.0(7) .
O4B C17B C18B 105.4(10) .
O4B C17B H17C 110.7 .
C18B C17B H17C 110.7 .
O4B C17B H17D 110.7 .
C18B C17B H17D 110.7 .
H17C C17B H17D 108.8 .
C17B C18B H18D 109.5 .
C17B C18B H18E 109.5 .
H18D C18B H18E 109.5 .
C17B C18B H18F 109.5 .
H18D C18B H18F 109.5 .
H18E C18B H18F 109.5 .
O5 C19A C20A 109.7(10) .
O5 C19A H19A 109.7 .
C20A C19A H19A 109.7 .
O5 C19A H19B 109.7 .
C20A C19A H19B 109.7 .
H19A C19A H19B 108.2 .
C19A C20A H20A 109.5 .
C19A C20A H20B 109.5 .
H20A C20A H20B 109.5 .
C19A C20A H20C 109.5 .
H20A C20A H20C 109.5 .
H20B C20A H20C 109.5 .
O5 C19B C20B 97.6(9) .
O5 C19B H19C 112.2 .
C20B C19B H19C 112.2 .
O5 C19B H19D 112.2 .
C20B C19B H19D 112.2 .
H19C C19B H19D 109.8 .
C19B C20B H20D 109.5 .
C19B C20B H20E 109.5 .
H20D C20B H20E 109.5 .
C19B C20B H20F 109.5 .
H20D C20B H20F 109.5 .
H20E C20B H20F 109.5 .
C22 C21 H21A 109.5 .
C22 C21 H21B 109.5 .
H21A C21 H21B 109.5 .
C22 C21 H21C 109.5 .
H21A C21 H21C 109.5 .
H21B C21 H21C 109.5 .
O6 C22 C21 119.1(10) .
O6 C22 C23 116.1(10) .
C21 C22 C23 124.5(10) .
C22 C23 H23A 109.5 .
C22 C23 H23B 109.5 .
H23A C23 H23B 109.5 .
C22 C23 H23C 109.5 .
H23A C23 H23C 109.5 .
H23B C23 H23C 109.5 .

loop_
_geom_bond_atom_site_label_1
_geom_bond_atom_site_label_2
_geom_bond_distance
_geom_bond_site_symmetry_2
Br1 C14 1.904(5) .
S1 O2 1.436(4) .
S1 O1 1.436(4) .
S1 N1 1.627(4) .
S1 C11 1.762(5) .
P1 O3 1.466(5) .
P1 O5 1.581(5) .
P1 O4A 1.591(5) .
P1 O4B 1.625(7) .
P1 C2 1.816(5) .
O5 C19A 1.376(9) .
O5 C19B 1.414(10) .
N1 C7 1.476(7) .
N1 C8 1.485(6) .
C1 C6 1.408(7) .
C1 C2 1.412(7) .
C1 C1 1.504(8) 2_656
C2 C3 1.421(6) .
C3 C4 1.389(7) .
C3 C9 1.525(7) .
C4 C5 1.384(6) .
C4 C7 1.500(6) .
C5 C6 1.394(6) .
C5 C8 1.499(6) .
C6 C10 1.496(7) .
C7 H7A 0.9900 .
C7 H7B 0.9900 .
C8 H8A 0.9900 .
C8 H8B 0.9900 .
C9 H9A 0.9800 .
C9 H9B 0.9800 .
C9 H9C 0.9800 .
C10 H10A 0.9800 .
C10 H10B 0.9800 .
C10 H10C 0.9800 .
C11 C12 1.395(7) .
C11 C16 1.392(7) .
C12 C13 1.400(8) .
C12 H12 0.9500 .
C13 C14 1.377(8) .
C13 H13 0.9500 .
C14 C15 1.358(9) .
C15 C16 1.383(8) .
C15 H15 0.9500 .
C16 H16 0.9500 .
O4A C17A 1.452(8) .
C17A C18A 1.502(8) .
C17A H17A 0.9900 .
C17A H17B 0.9900 .
C18A H18A 0.9800 .
C18A H18B 0.9800 .
C18A H18C 0.9800 .
O4B C17B 1.414(10) .
C17B C18B 1.513(11) .
C17B H17C 0.9900 .
C17B H17D 0.9900 .
C18B H18D 0.9800 .
C18B H18E 0.9800 .
C18B H18F 0.9800 .
C19A C20A 1.515(10) .
C19A H19A 0.9900 .
C19A H19B 0.9900 .
C20A H20A 0.9800 .
C20A H20B 0.9800 .
C20A H20C 0.9800 .
C19B C20B 1.542(11) .
C19B H19C 0.9900 .
C19B H19D 0.9900 .
C20B H20D 0.9800 .
C20B H20E 0.9800 .
C20B H20F 0.9800 .
O6 C22 1.149(10) .
O6 C22 1.149(10) 2_554
C21 C22 1.471(10) .
C21 H21A 0.9800 .
C21 H21B 0.9800 .
C21 H21C 0.9800 .
C22 C23 1.468(10) .
C23 H23A 0.9800 .
C23 H23B 0.9800 .
C23 H23C 0.9800 .

loop_
_geom_torsion_atom_site_label_1
_geom_torsion_atom_site_label_2
_geom_torsion_atom_site_label_3
_geom_torsion_atom_site_label_4
_geom_torsion
_geom_torsion_site_symmetry_1
O3 P1 O5 C19A 166.7(8) .
O4A P1 O5 C19A -66.4(9) .
O4B P1 O5 C19A -74.2(9) .
C2 P1 O5 C19A 43.4(9) .
O3 P1 O5 C19B -160.3(9) .
O4A P1 O5 C19B -33.5(9) .
O4B P1 O5 C19B -41.3(10) .
C2 P1 O5 C19B 76.4(9) .
O2 S1 N1 C7 -44.1(4) .
O1 S1 N1 C7 -173.8(3) .
C11 S1 N1 C7 70.7(4) .
O2 S1 N1 C8 174.4(4) .
O1 S1 N1 C8 44.7(4) .
C11 S1 N1 C8 -70.8(4) .
C6 C1 C2 C3 -3.9(7) .
C1 C1 C2 C3 178.7(5) 2_656
C6 C1 C2 P1 178.6(4) .
C1 C1 C2 P1 1.1(7) 2_656
O3 P1 C2 C1 112.9(5) .
O5 P1 C2 C1 -128.0(4) .
O4A P1 C2 C1 -23.3(5) .
O4B P1 C2 C1 -2.3(6) .
O3 P1 C2 C3 -64.8(5) .
O5 P1 C2 C3 54.3(4) .
O4A P1 C2 C3 159.1(4) .
O4B P1 C2 C3 -179.9(5) .
C1 C2 C3 C4 3.7(7) .
P1 C2 C3 C4 -178.5(4) .
C1 C2 C3 C9 -174.9(5) .
P1 C2 C3 C9 2.9(7) .
C2 C3 C4 C5 -2.7(7) .
C9 C3 C4 C5 176.0(5) .
C2 C3 C4 C7 179.8(5) .
C9 C3 C4 C7 -1.5(8) .
C3 C4 C5 C6 1.8(7) .
C7 C4 C5 C6 179.6(4) .
C3 C4 C5 C8 -179.6(4) .
C7 C4 C5 C8 -1.7(6) .
C4 C5 C6 C1 -1.7(7) .
C8 C5 C6 C1 179.9(4) .
C4 C5 C6 C10 -178.7(5) .
C8 C5 C6 C10 2.9(7) .
C2 C1 C6 C5 2.8(7) .
C1 C1 C6 C5 -179.6(4) 2_656
C2 C1 C6 C10 179.6(5) .
C1 C1 C6 C10 -2.7(7) 2_656
C8 N1 C7 C4 -8.3(5) .
S1 N1 C7 C4 -151.9(3) .
C5 C4 C7 N1 6.0(5) .
C3 C4 C7 N1 -176.3(4) .
C7 N1 C8 C5 7.4(5) .
S1 N1 C8 C5 151.3(3) .
C6 C5 C8 N1 175.2(4) .
C4 C5 C8 N1 -3.3(5) .
O2 S1 C11 C12 28.3(4) .
O1 S1 C11 C12 160.8(4) .
N1 S1 C11 C12 -85.3(4) .
O2 S1 C11 C16 -157.5(4) .
O1 S1 C11 C16 -25.0(4) .
N1 S1 C11 C16 88.9(4) .
C16 C11 C12 C13 -0.8(7) .
S1 C11 C12 C13 173.3(3) .
C11 C12 C13 C14 -0.1(7) .
C12 C13 C14 C15 1.6(8) .
C12 C13 C14 Br1 -177.4(4) .
C13 C14 C15 C16 -2.0(8) .
Br1 C14 C15 C16 176.9(4) .
C14 C15 C16 C11 1.0(8) .
C12 C11 C16 C15 0.3(7) .
S1 C11 C16 C15 -173.7(4) .
O3 P1 O4A C17A 9.3(8) .
O5 P1 O4A C17A -107.1(6) .
O4B P1 O4A C17A 52.7(11) .
C2 P1 O4A C17A 141.4(6) .
P1 O4A C17A C18A 162.9(6) .
O3 P1 O4B C17B 77.7(12) .
O5 P1 O4B C17B -42.1(13) .
O4A P1 O4B C17B -64.8(14) .
C2 P1 O4B C17B -161.6(12) .
P1 O4B C17B C18B 147.0(17) .
C19B O5 C19A C20A 40.2(17) .
P1 O5 C19A C20A 118.4(12) .
C19A O5 C19B C20B -11.0(18) .
P1 O5 C19B C20B -125.7(13) .
